data_4133244
loop_
_publ_author_name
'R\"osel, S\"oren'
'Becker, Jonathan'
'Allen, Wesley D.'
'Schreiner, Peter R.'

_publ_section_title
;
 Probing the Delicate Balance between Pauli Repulsion and London
 Dispersion with Triphenylmethyl Derivatives.
;
_journal_issue 43
_journal_name_full 'Journal of the American Chemical Society'
_journal_page_first 14421
_journal_page_last 14432
_journal_paper_doi 10.1021/jacs.8b09145
_journal_volume 140
_journal_year 2018
_chemical_absolute_configuration ad
_chemical_formula_sum 'C26 H33 I'
_chemical_formula_weight 472.42
_space_group_crystal_system orthorhombic
_space_group_IT_number 43
_space_group_name_Hall 'F 2 -2d'
_space_group_name_H-M_alt 'F d d 2'
_atom_sites_solution_hydrogens geom
_atom_sites_solution_primary direct
_atom_sites_solution_secondary difmap
_audit_creation_method SHELXL-2016/6
_cell_angle_alpha 90
_cell_angle_beta 90
_cell_angle_gamma 90
_cell_formula_units_Z 16
_cell_length_a 18.4517(10)
_cell_length_b 38.562(2)
_cell_length_c 11.4056(6)
_cell_measurement_reflns_used 9882
_cell_measurement_temperature 100(2)
_cell_measurement_theta_max 28.87
_cell_measurement_theta_min 2.45
_cell_volume 8115.5(7)
_computing_cell_refinement 'SAINT 8.38A (Bruker-AXS, 2017)'
_computing_data_collection 'APEX3 v2017.3-0 (Bruker-AXS, 2017)'
_computing_data_reduction 'SAINT 8.38A (Bruker-AXS, 2017)'
_computing_molecular_graphics 'Bruker SHELXTL'
_computing_publication_material 'Bruker SHELXTL'
_computing_structure_refinement 'SHELXL-2016/6 (Sheldrick, 2016)'
_computing_structure_solution 'SHELXT-2015 (Sheldrick, 2015)'
_diffrn_ambient_temperature 100(2)
_diffrn_measured_fraction_theta_full 0.999
_diffrn_measured_fraction_theta_max 0.999
_diffrn_measurement_device_type 'Bruker PHOTON100'
_diffrn_measurement_method '\f and \w scans'
_diffrn_radiation_type MoK\a
_diffrn_radiation_wavelength 0.71073
_diffrn_reflns_av_R_equivalents 0.0325
_diffrn_reflns_av_unetI/netI 0.0176
_diffrn_reflns_Laue_measured_fraction_full 0.999
_diffrn_reflns_Laue_measured_fraction_max 0.999
_diffrn_reflns_limit_h_max 22
_diffrn_reflns_limit_h_min -22
_diffrn_reflns_limit_k_max 46
_diffrn_reflns_limit_k_min -46
_diffrn_reflns_limit_l_max 13
_diffrn_reflns_limit_l_min -13
_diffrn_reflns_number 43277
_diffrn_reflns_point_group_measured_fraction_full 0.999
_diffrn_reflns_point_group_measured_fraction_max 0.999
_diffrn_reflns_theta_full 25.242
_diffrn_reflns_theta_max 25.677
_diffrn_reflns_theta_min 2.447
_diffrn_source 'I\mS micro-focus sealed tube, multilayer optics'
_exptl_absorpt_coefficient_mu 1.587
_exptl_absorpt_correction_T_max 0.7458
_exptl_absorpt_correction_T_min 0.5834
_exptl_absorpt_correction_type multi-scan
_exptl_absorpt_process_details 'SADABS (Sheldrick, 2009)'
_exptl_crystal_colour colourless
_exptl_crystal_density_diffrn 1.547
_exptl_crystal_density_method 'not measured'
_exptl_crystal_description block
_exptl_crystal_F_000 3872
_exptl_crystal_size_max 0.629
_exptl_crystal_size_mid 0.320
_exptl_crystal_size_min 0.150
_refine_diff_density_max 0.463
_refine_diff_density_min -0.772
_refine_diff_density_rms 0.064
_refine_ls_abs_structure_details
; 
 Flack x determined using 1770 quotients [(I+)-(I-)]/[(I+)+(I-)] 
 (Parsons, Flack and Wagner, Acta Cryst. B69 (2013) 249-259).
 Classic Flack x determination was used as the Parsons method
 overestimated its accuracy.
;
_refine_ls_abs_structure_Flack 0.046(20)
_refine_ls_extinction_method none
_refine_ls_goodness_of_fit_ref 1.230
_refine_ls_hydrogen_treatment constr
_refine_ls_matrix_type full
_refine_ls_number_parameters 244
_refine_ls_number_reflns 3856
_refine_ls_number_restraints 1
_refine_ls_restrained_S_all 1.229
_refine_ls_R_factor_all 0.0187
_refine_ls_R_factor_gt 0.0183
_refine_ls_shift/su_max 0.001
_refine_ls_shift/su_mean 0.000
_refine_ls_structure_factor_coef Fsqd
_refine_ls_weighting_details 'w=1/[\s^2^(Fo^2^)+(0.0123P)^2^+25.0575P] where P=(Fo^2^+2Fc^2^)/3'
_refine_ls_weighting_scheme calc
_refine_ls_wR_factor_gt 0.0410
_refine_ls_wR_factor_ref 0.0411
_reflns_Friedel_coverage 0.898
_reflns_Friedel_fraction_full 0.999
_reflns_Friedel_fraction_max 0.998
_reflns_number_gt 3832
_reflns_number_total 3856
_reflns_threshold_expression 'I > 2\s(I)'
_cod_data_source_file schr15030.cif
_cod_data_source_block schr15030
_cod_original_cell_volume 8115.5(8)
_cod_database_code 4133244
_shelx_shelxl_version_number 2016/6
_shelx_space_group_comment
; 
The symmetry employed for this shelxl refinement is uniquely defined 
by the following loop, which should always be used as a source of 
symmetry information in preference to the above space-group names. 
They are only intended as comments. 
;
_shelx_estimated_absorpt_t_min 0.435
_shelx_estimated_absorpt_t_max 0.797

loop_
_space_group_symop_operation_xyz
'x, y, z'
'-x, -y, z'
'x+1/4, -y+1/4, z+1/4'
'-x+1/4, y+1/4, z+1/4'
'x, y+1/2, z+1/2'
'-x, -y+1/2, z+1/2'
'x+1/4, -y+3/4, z+3/4'
'-x+1/4, y+3/4, z+3/4'
'x+1/2, y, z+1/2'
'-x+1/2, -y, z+1/2'
'x+3/4, -y+1/4, z+3/4'
'-x+3/4, y+1/4, z+3/4'
'x+1/2, y+1/2, z'
'-x+1/2, -y+1/2, z'
'x+3/4, -y+3/4, z+1/4'
'-x+3/4, y+3/4, z+1/4'

loop_
_atom_site_label
_atom_site_type_symbol
_atom_site_fract_x
_atom_site_fract_y
_atom_site_fract_z
_atom_site_U_iso_or_equiv
_atom_site_adp_type
_atom_site_occupancy
_atom_site_site_symmetry_order
_atom_site_calc_flag
_atom_site_refinement_flags_posn
_atom_site_refinement_flags_adp
I1 I 0.53264(2) 0.63603(2) 0.78956(3) 0.01305(7) Uani 1 1 d . .
C1 C 0.48689(18) 0.59811(9) 0.6800(3) 0.0089(7) Uani 1 1 d . .
C2 C 0.50133(18) 0.59959(9) 0.5605(3) 0.0094(7) Uani 1 1 d . .
H2 H 0.531417 0.617402 0.529842 0.011 Uiso 1 1 calc R U
C3 C 0.47130(18) 0.57467(9) 0.4856(3) 0.0083(7) Uani 1 1 d . .
C4 C 0.42797(16) 0.54896(8) 0.5359(4) 0.0085(6) Uani 1 1 d . .
H4 H 0.406922 0.532041 0.485845 0.010 Uiso 1 1 calc R U
C5 C 0.41398(18) 0.54688(9) 0.6564(3) 0.0077(7) Uani 1 1 d . .
C6 C 0.44378(18) 0.57245(9) 0.7285(3) 0.0080(7) Uani 1 1 d . .
H6 H 0.434514 0.572234 0.810446 0.010 Uiso 1 1 calc R U
C11 C 0.48677(19) 0.57671(9) 0.3547(3) 0.0072(7) Uani 1 1 d . .
C12 C 0.44190(17) 0.55044(8) 0.2835(4) 0.0108(6) Uani 1 1 d . .
H12A H 0.452873 0.526666 0.311037 0.013 Uiso 1 1 calc R U
H12B H 0.389654 0.554816 0.296558 0.013 Uiso 1 1 calc R U
C13 C 0.4587(2) 0.55316(10) 0.1520(3) 0.0135(8) Uani 1 1 d . .
H13 H 0.429082 0.535752 0.108087 0.016 Uiso 1 1 calc R U
C14 C 0.4402(2) 0.58963(10) 0.1086(3) 0.0150(8) Uani 1 1 d . .
H14A H 0.388046 0.594343 0.121066 0.018 Uiso 1 1 calc R U
H14B H 0.450487 0.591444 0.023646 0.018 Uiso 1 1 calc R U
C15 C 0.4858(2) 0.61616(10) 0.1760(3) 0.0138(8) Uani 1 1 d . .
H15 H 0.473791 0.640026 0.147734 0.017 Uiso 1 1 calc R U
C16 C 0.46848(19) 0.61343(9) 0.3074(3) 0.0116(7) Uani 1 1 d . .
H16A H 0.416413 0.618321 0.320277 0.014 Uiso 1 1 calc R U
H16B H 0.496927 0.630965 0.351013 0.014 Uiso 1 1 calc R U
C17 C 0.56791(19) 0.56948(10) 0.3307(3) 0.0120(8) Uani 1 1 d . .
H17A H 0.597965 0.586268 0.374853 0.014 Uiso 1 1 calc R U
H17B H 0.580357 0.545867 0.358142 0.014 Uiso 1 1 calc R U
C18 C 0.5845(2) 0.57260(10) 0.1986(3) 0.0138(8) Uani 1 1 d . .
H18 H 0.637180 0.567965 0.185006 0.017 Uiso 1 1 calc R U
C19 C 0.5394(2) 0.54594(10) 0.1317(3) 0.0157(8) Uani 1 1 d . .
H19A H 0.551524 0.522291 0.159167 0.019 Uiso 1 1 calc R U
H19B H 0.550507 0.547352 0.046899 0.019 Uiso 1 1 calc R U
C20 C 0.5660(2) 0.60895(10) 0.1550(3) 0.0155(8) Uani 1 1 d . .
H20A H 0.595712 0.626307 0.197200 0.019 Uiso 1 1 calc R U
H20B H 0.576940 0.610791 0.070283 0.019 Uiso 1 1 calc R U
C21 C 0.36679(19) 0.51764(9) 0.7056(3) 0.0075(7) Uani 1 1 d . .
C22 C 0.3734(2) 0.51455(10) 0.8400(3) 0.0100(8) Uani 1 1 d . .
H22A H 0.358622 0.536684 0.876862 0.012 Uiso 1 1 calc R U
H22B H 0.424608 0.510062 0.861304 0.012 Uiso 1 1 calc R U
C23 C 0.32539(19) 0.48488(10) 0.8869(3) 0.0117(8) Uani 1 1 d . .
H23 H 0.330085 0.483381 0.974058 0.014 Uiso 1 1 calc R U
C24 C 0.2459(2) 0.49208(12) 0.8537(3) 0.0108(8) Uani 1 1 d . .
H24A H 0.214748 0.473102 0.883171 0.013 Uiso 1 1 calc R U
H24B H 0.229772 0.514005 0.890498 0.013 Uiso 1 1 calc R U
C25 C 0.2386(2) 0.49480(11) 0.7198(4) 0.0130(8) Uani 1 1 d . .
H25 H 0.186928 0.499576 0.698694 0.016 Uiso 1 1 calc R U
C26 C 0.28637(18) 0.52437(10) 0.6763(3) 0.0093(7) Uani 1 1 d . .
H26A H 0.270703 0.546335 0.713428 0.011 Uiso 1 1 calc R U
H26B H 0.280666 0.526847 0.590432 0.011 Uiso 1 1 calc R U
C27 C 0.38898(19) 0.48239(9) 0.6515(3) 0.0100(7) Uani 1 1 d . .
H27A H 0.384676 0.483658 0.565085 0.012 Uiso 1 1 calc R U
H27B H 0.440246 0.477465 0.670944 0.012 Uiso 1 1 calc R U
C28 C 0.3410(2) 0.45289(10) 0.6977(3) 0.0131(8) Uani 1 1 d . .
H28 H 0.356267 0.430474 0.661110 0.016 Uiso 1 1 calc R U
C29 C 0.3492(2) 0.45056(10) 0.8312(3) 0.0148(8) Uani 1 1 d . .
H29A H 0.319095 0.431354 0.861765 0.018 Uiso 1 1 calc R U
H29B H 0.400421 0.445752 0.851526 0.018 Uiso 1 1 calc R U
C30 C 0.26196(19) 0.46038(9) 0.6667(3) 0.0116(8) Uani 1 1 d . .
H30A H 0.256321 0.461247 0.580451 0.014 Uiso 1 1 calc R U
H30B H 0.230726 0.441540 0.697108 0.014 Uiso 1 1 calc R U

loop_
_atom_site_aniso_label
_atom_site_aniso_U_11
_atom_site_aniso_U_22
_atom_site_aniso_U_33
_atom_site_aniso_U_23
_atom_site_aniso_U_13
_atom_site_aniso_U_12
I1 0.01641(10) 0.01080(10) 0.01194(10) -0.00326(10) -0.00204(10) -0.00478(9)
C1 0.0099(17) 0.0066(17) 0.0102(18) -0.0036(14) -0.0029(14) 0.0009(13)
C2 0.0090(16) 0.0098(15) 0.009(2) 0.0023(13) -0.0003(13) -0.0018(12)
C3 0.0069(17) 0.0068(17) 0.0112(17) 0.0010(15) 0.0006(13) 0.0024(13)
C4 0.0068(14) 0.0087(14) 0.0102(16) -0.0024(17) -0.0019(16) 0.0002(11)
C5 0.0055(16) 0.0100(17) 0.0076(17) 0.0007(13) -0.0015(13) 0.0043(13)
C6 0.0075(17) 0.0090(17) 0.0075(17) -0.0017(14) 0.0032(13) 0.0004(13)
C11 0.0075(17) 0.0087(17) 0.0055(17) 0.0009(14) -0.0003(13) -0.0009(13)
C12 0.0123(15) 0.0111(15) 0.0089(16) 0.0008(17) 0.0004(18) -0.0036(12)
C13 0.0153(19) 0.0159(19) 0.0091(19) -0.0014(15) 0.0004(15) -0.0056(15)
C14 0.0142(19) 0.019(2) 0.012(2) 0.0065(16) -0.0032(15) -0.0009(16)
C15 0.0176(19) 0.0116(18) 0.0123(19) 0.0046(15) 0.0012(15) 0.0016(14)
C16 0.0117(17) 0.0092(16) 0.014(2) 0.0003(16) 0.0017(14) 0.0011(13)
C17 0.0076(18) 0.0186(19) 0.0097(18) 0.0009(15) -0.0004(14) -0.0017(15)
C18 0.0060(18) 0.020(2) 0.015(2) 0.0028(17) 0.0054(14) 0.0027(15)
C19 0.020(2) 0.016(2) 0.0105(19) -0.0004(16) 0.0068(15) 0.0025(16)
C20 0.0169(19) 0.0173(19) 0.0122(19) 0.0031(16) 0.0015(15) -0.0059(15)
C21 0.0053(17) 0.0095(18) 0.0078(18) -0.0002(15) 0.0004(13) 0.0001(14)
C22 0.0093(18) 0.0150(18) 0.0056(17) -0.0010(14) -0.0019(14) -0.0030(15)
C23 0.0114(19) 0.019(2) 0.0043(17) 0.0045(15) -0.0005(14) -0.0045(15)
C24 0.010(2) 0.0155(19) 0.0071(19) -0.0025(16) 0.0043(14) -0.0039(15)
C25 0.0057(18) 0.016(2) 0.017(2) 0.0018(17) -0.0019(15) -0.0013(15)
C26 0.0078(17) 0.0123(18) 0.0077(18) -0.0014(15) -0.0001(14) -0.0003(13)
C27 0.0115(18) 0.0077(17) 0.0109(18) -0.0009(15) 0.0028(14) 0.0000(14)
C28 0.0138(19) 0.0107(18) 0.015(2) 0.0000(15) 0.0052(15) -0.0005(15)
C29 0.0129(19) 0.0151(19) 0.016(2) 0.0073(15) -0.0005(15) -0.0008(15)
C30 0.0116(19) 0.0133(18) 0.0099(18) 0.0013(15) 0.0000(14) -0.0056(14)

loop_
_atom_type_symbol
_atom_type_description
_atom_type_scat_dispersion_real
_atom_type_scat_dispersion_imag
_atom_type_scat_source
C C 0.0033 0.0016 'International Tables Vol C Tables 4.2.6.8 and 6.1.1.4'
H H 0.0000 0.0000 'International Tables Vol C Tables 4.2.6.8 and 6.1.1.4'
I I -0.4742 1.8119 'International Tables Vol C Tables 4.2.6.8 and 6.1.1.4'

loop_
_geom_angle_atom_site_label_1
_geom_angle_atom_site_label_2
_geom_angle_atom_site_label_3
_geom_angle
C6 C1 C2 122.1(3)
C6 C1 I1 119.4(3)
C2 C1 I1 118.5(3)
C1 C2 C3 119.6(3)
C1 C2 H2 120.2
C3 C2 H2 120.2
C4 C3 C2 117.6(3)
C4 C3 C11 123.2(3)
C2 C3 C11 119.3(3)
C3 C4 C5 123.3(3)
C3 C4 H4 118.3
C5 C4 H4 118.3
C6 C5 C4 117.7(3)
C6 C5 C21 121.8(3)
C4 C5 C21 120.5(3)
C1 C6 C5 119.7(3)
C1 C6 H6 120.2
C5 C6 H6 120.2
C3 C11 C12 112.5(3)
C3 C11 C17 110.2(3)
C12 C11 C17 108.0(3)
C3 C11 C16 110.3(3)
C12 C11 C16 107.5(3)
C17 C11 C16 108.3(3)
C13 C12 C11 111.2(3)
C13 C12 H12A 109.4
C11 C12 H12A 109.4
C13 C12 H12B 109.4
C11 C12 H12B 109.4
H12A C12 H12B 108.0
C14 C13 C19 109.5(3)
C14 C13 C12 109.5(3)
C19 C13 C12 109.4(3)
C14 C13 H13 109.5
C19 C13 H13 109.5
C12 C13 H13 109.5
C13 C14 C15 109.3(3)
C13 C14 H14A 109.8
C15 C14 H14A 109.8
C13 C14 H14B 109.8
C15 C14 H14B 109.8
H14A C14 H14B 108.3
C20 C15 C14 109.4(3)
C20 C15 C16 110.0(3)
C14 C15 C16 109.3(3)
C20 C15 H15 109.4
C14 C15 H15 109.4
C16 C15 H15 109.4
C15 C16 C11 110.9(3)
C15 C16 H16A 109.5
C11 C16 H16A 109.5
C15 C16 H16B 109.5
C11 C16 H16B 109.5
H16A C16 H16B 108.1
C18 C17 C11 110.5(3)
C18 C17 H17A 109.5
C11 C17 H17A 109.5
C18 C17 H17B 109.5
C11 C17 H17B 109.5
H17A C17 H17B 108.1
C20 C18 C19 109.4(3)
C20 C18 C17 110.2(3)
C19 C18 C17 109.1(3)
C20 C18 H18 109.3
C19 C18 H18 109.3
C17 C18 H18 109.3
C18 C19 C13 109.4(3)
C18 C19 H19A 109.8
C13 C19 H19A 109.8
C18 C19 H19B 109.8
C13 C19 H19B 109.8
H19A C19 H19B 108.2
C15 C20 C18 109.5(3)
C15 C20 H20A 109.8
C18 C20 H20A 109.8
C15 C20 H20B 109.8
C18 C20 H20B 109.8
H20A C20 H20B 108.2
C5 C21 C26 110.1(3)
C5 C21 C22 112.1(3)
C26 C21 C22 107.7(3)
C5 C21 C27 110.5(3)
C26 C21 C27 108.4(3)
C22 C21 C27 107.9(3)
C21 C22 C23 110.8(3)
C21 C22 H22A 109.5
C23 C22 H22A 109.5
C21 C22 H22B 109.5
C23 C22 H22B 109.5
H22A C22 H22B 108.1
C29 C23 C24 109.1(3)
C29 C23 C22 109.4(3)
C24 C23 C22 109.2(3)
C29 C23 H23 109.7
C24 C23 H23 109.7
C22 C23 H23 109.7
C25 C24 C23 109.9(3)
C25 C24 H24A 109.7
C23 C24 H24A 109.7
C25 C24 H24B 109.7
C23 C24 H24B 109.7
H24A C24 H24B 108.2
C30 C25 C26 111.1(3)
C30 C25 C24 108.1(4)
C26 C25 C24 108.8(4)
C30 C25 H25 109.6
C26 C25 H25 109.6
C24 C25 H25 109.6
C25 C26 C21 111.1(3)
C25 C26 H26A 109.4
C21 C26 H26A 109.4
C25 C26 H26B 109.4
C21 C26 H26B 109.4
H26A C26 H26B 108.0
C28 C27 C21 111.2(3)
C28 C27 H27A 109.4
C21 C27 H27A 109.4
C28 C27 H27B 109.4
C21 C27 H27B 109.4
H27A C27 H27B 108.0
C30 C28 C29 109.6(3)
C30 C28 C27 109.3(3)
C29 C28 C27 109.1(3)
C30 C28 H28 109.6
C29 C28 H28 109.6
C27 C28 H28 109.6
C23 C29 C28 109.4(3)
C23 C29 H29A 109.8
C28 C29 H29A 109.8
C23 C29 H29B 109.8
C28 C29 H29B 109.8
H29A C29 H29B 108.2
C25 C30 C28 110.1(3)
C25 C30 H30A 109.6
C28 C30 H30A 109.6
C25 C30 H30B 109.6
C28 C30 H30B 109.6
H30A C30 H30B 108.2

loop_
_geom_bond_atom_site_label_1
_geom_bond_atom_site_label_2
_geom_bond_distance
I1 C1 2.100(3)
C1 C6 1.385(5)
C1 C2 1.390(5)
C2 C3 1.400(5)
C2 H2 0.9500
C3 C4 1.397(5)
C3 C11 1.522(5)
C4 C5 1.400(6)
C4 H4 0.9500
C5 C6 1.397(5)
C5 C21 1.531(5)
C6 H6 0.9500
C11 C12 1.540(5)
C11 C17 1.547(5)
C11 C16 1.552(5)
C12 C13 1.535(5)
C12 H12A 0.9900
C12 H12B 0.9900
C13 C14 1.529(5)
C13 C19 1.533(5)
C13 H13 1.0000
C14 C15 1.531(5)
C14 H14A 0.9900
C14 H14B 0.9900
C15 C20 1.525(5)
C15 C16 1.536(5)
C15 H15 1.0000
C16 H16A 0.9900
C16 H16B 0.9900
C17 C18 1.542(5)
C17 H17A 0.9900
C17 H17B 0.9900
C18 C20 1.526(5)
C18 C19 1.528(6)
C18 H18 1.0000
C19 H19A 0.9900
C19 H19B 0.9900
C20 H20A 0.9900
C20 H20B 0.9900
C21 C26 1.543(5)
C21 C22 1.543(5)
C21 C27 1.548(5)
C22 C23 1.543(5)
C22 H22A 0.9900
C22 H22B 0.9900
C23 C29 1.533(5)
C23 C24 1.539(5)
C23 H23 1.0000
C24 C25 1.537(4)
C24 H24A 0.9900
C24 H24B 0.9900
C25 C30 1.521(6)
C25 C26 1.524(6)
C25 H25 1.0000
C26 H26A 0.9900
C26 H26B 0.9900
C27 C28 1.534(5)
C27 H27A 0.9900
C27 H27B 0.9900
C28 C30 1.528(5)
C28 C29 1.533(6)
C28 H28 1.0000
C29 H29A 0.9900
C29 H29B 0.9900
C30 H30A 0.9900
C30 H30B 0.9900
